data_2226610
loop_
_publ_author_name
'Fu, Xian-Shu'
'Yu, Xiao-Ping'
'Wang, Wei-Min'
'Lin, Fang'

_publ_section_title
;
 <i>N</i>-(3,4-Difluorophenyl)phthalimide
;
_journal_coeditor_code NG2786
_journal_issue 7
_journal_name_full 'Acta Crystallographica Section E'
_journal_page_first o1809
_journal_paper_doi 10.1107/S1600536810024189
_journal_volume 66
_journal_year 2010
_chemical_formula_iupac 'C14 H7 F2 N O2'
_chemical_formula_moiety 'C14 H7 F2 N O2'
_chemical_formula_sum 'C14 H7 F2 N O2'
_chemical_formula_weight 259.21
_chemical_name_systematic
;
<i>N</i>-(3,4-Difluorophenyl)phthalimide
;
_space_group_IT_number 61
_symmetry_cell_setting orthorhombic
_symmetry_space_group_name_Hall '-P 2ac 2ab'
_symmetry_space_group_name_H-M 'P b c a'
_atom_sites_solution_hydrogens geom
_atom_sites_solution_primary direct
_atom_sites_solution_secondary difmap
_audit_creation_method SHELXL-97
_cell_angle_alpha 90.00
_cell_angle_beta 90.00
_cell_angle_gamma 90.00
_cell_formula_units_Z 8
_cell_length_a 15.101(3)
_cell_length_b 5.8093(12)
_cell_length_c 24.866(5)
_cell_measurement_reflns_used 5269
_cell_measurement_temperature 113(2)
_cell_measurement_theta_max 27.863
_cell_measurement_theta_min 1.638
_cell_volume 2181.4(8)
_computing_cell_refinement 'CrystalClear (Rigaku, 2005)'
_computing_data_collection 'CrystalClear (Rigaku, 2005)'
_computing_data_reduction 'CrystalClear (Rigaku, 2005)'
_computing_molecular_graphics 'SHELXTL (Sheldrick, 2008)'
_computing_publication_material 'SHELXTL (Sheldrick, 2008)'
_computing_structure_refinement 'SHELXL97 (Sheldrick, 2008)'
_computing_structure_solution 'SHELXS97 (Sheldrick, 2008)'
_diffrn_ambient_temperature 113(2)
_diffrn_detector_area_resol_mean 7.31
_diffrn_measured_fraction_theta_full 0.997
_diffrn_measured_fraction_theta_max 0.997
_diffrn_measurement_device_type 'Rigaku Saturn CCD area-detector'
_diffrn_measurement_method '\w and \f scans'
_diffrn_radiation_monochromator confocal
_diffrn_radiation_source 'rotating anode'
_diffrn_radiation_type MoK\a
_diffrn_radiation_wavelength 0.71073
_diffrn_reflns_av_R_equivalents 0.0398
_diffrn_reflns_av_sigmaI/netI 0.0292
_diffrn_reflns_limit_h_max 17
_diffrn_reflns_limit_h_min -17
_diffrn_reflns_limit_k_max 6
_diffrn_reflns_limit_k_min -6
_diffrn_reflns_limit_l_max 20
_diffrn_reflns_limit_l_min -29
_diffrn_reflns_number 14468
_diffrn_reflns_theta_full 25.01
_diffrn_reflns_theta_max 25.01
_diffrn_reflns_theta_min 1.64
_diffrn_standards_decay_% 0
_diffrn_standards_interval_count 0
_diffrn_standards_interval_time 0
_diffrn_standards_number 0
_exptl_absorpt_coefficient_mu 0.129
_exptl_absorpt_correction_T_max 0.9897
_exptl_absorpt_correction_T_min 0.9746
_exptl_absorpt_correction_type multi-scan
_exptl_absorpt_process_details '(CrystalClear; Rigaku, 2005)'
_exptl_crystal_colour colorless
_exptl_crystal_density_diffrn 1.579
_exptl_crystal_density_method 'not measured'
_exptl_crystal_description prism
_exptl_crystal_F_000 1056
_exptl_crystal_size_max 0.20
_exptl_crystal_size_mid 0.10
_exptl_crystal_size_min 0.08
_refine_diff_density_max 0.343
_refine_diff_density_min -0.06
_refine_ls_extinction_coef 0.046(4)
_refine_ls_extinction_expression Fc^*^=kFc[1+0.001xFc^2^\l^3^/sin(2\q)]^-1/4^
_refine_ls_extinction_method 'SHELXL97 (Sheldrick, 2008)'
_refine_ls_goodness_of_fit_ref 1.028
_refine_ls_hydrogen_treatment constr
_refine_ls_matrix_type full
_refine_ls_number_parameters 173
_refine_ls_number_reflns 1920
_refine_ls_number_restraints 0
_refine_ls_restrained_S_all 1.028
_refine_ls_R_factor_all 0.0427
_refine_ls_R_factor_gt 0.0399
_refine_ls_shift/su_max 0.001
_refine_ls_shift/su_mean 0.000
_refine_ls_structure_factor_coef Fsqd
_refine_ls_weighting_details 'calc w=1/[\s^2^(Fo^2^)+(0.0736P)^2^+0.7186P] where P=(Fo^2^+2Fc^2^)/3'
_refine_ls_weighting_scheme calc
_refine_ls_wR_factor_gt 0.1123
_refine_ls_wR_factor_ref 0.1154
_reflns_number_gt 1780
_reflns_number_total 1920
_reflns_threshold_expression I>2\s(I)
_cod_data_source_file ng2786.cif
_cod_data_source_block I
_cod_database_code 2226610
_cod_database_fobs_code 2226610

loop_
_symmetry_equiv_pos_as_xyz
'x, y, z'
'-x+1/2, -y, z+1/2'
'-x, y+1/2, -z+1/2'
'x+1/2, -y+1/2, -z'
'-x, -y, -z'
'x-1/2, y, -z-1/2'
'x, -y-1/2, z-1/2'
'-x-1/2, y-1/2, z'

loop_
_atom_site_type_symbol
_atom_site_label
_atom_site_fract_x
_atom_site_fract_y
_atom_site_fract_z
_atom_site_U_iso_or_equiv
_atom_site_adp_type
_atom_site_calc_flag
_atom_site_refinement_flags
_atom_site_occupancy
_atom_site_disorder_assembly
_atom_site_disorder_group
F F1 0.18581(6) 0.83152(17) 0.21976(4) 0.0398(3) Uani d . 1 . .
F F2 0.12250(7) 0.45784(18) 0.17125(4) 0.0409(3) Uani d . 1 . .
O O1 0.04193(7) 0.85824(18) 0.40561(4) 0.0289(3) Uani d . 1 . .
O O2 0.19778(7) 0.17995(18) 0.40802(4) 0.0282(3) Uani d . 1 . .
N N1 0.11557(7) 0.5119(2) 0.39257(5) 0.0217(3) Uani d . 1 . .
C C1 0.08090(9) 0.6931(2) 0.42336(6) 0.0221(4) Uani d . 1 . .
C C2 0.10111(9) 0.6332(3) 0.48041(6) 0.0223(4) Uani d . 1 . .
C C3 0.08065(10) 0.7479(3) 0.52755(6) 0.0277(4) Uani d . 1 . .
H H3 0.0499 0.8905 0.5271 0.033 Uiso calc R 1 . .
C C4 0.10706(10) 0.6458(3) 0.57568(6) 0.0315(4) Uani d . 1 . .
H H4 0.0942 0.7206 0.6087 0.038 Uiso calc R 1 . .
C C5 0.15184(10) 0.4367(3) 0.57625(6) 0.0314(4) Uani d . 1 . .
H H5 0.1688 0.3708 0.6097 0.038 Uiso calc R 1 . .
C C6 0.17221(10) 0.3224(3) 0.52856(6) 0.0276(4) Uani d . 1 . .
H H6 0.2028 0.1794 0.5287 0.033 Uiso calc R 1 . .
C C7 0.14620(9) 0.4251(3) 0.48107(6) 0.0225(4) Uani d . 1 . .
C C8 0.15903(9) 0.3464(2) 0.42484(6) 0.0218(4) Uani d . 1 . .
C C9 0.11494(9) 0.5016(3) 0.33528(6) 0.0232(4) Uani d . 1 . .
C C10 0.15100(9) 0.6824(3) 0.30585(6) 0.0251(4) Uani d . 1 . .
H H10 0.1744 0.8147 0.3232 0.030 Uiso calc R 1 . .
C C11 0.15153(9) 0.6626(3) 0.25060(6) 0.0276(4) Uani d . 1 . .
C C12 0.11839(10) 0.4696(3) 0.22544(6) 0.0284(4) Uani d . 1 . .
C C13 0.08237(10) 0.2919(3) 0.25441(6) 0.0297(4) Uani d . 1 . .
H H13 0.0591 0.1601 0.2367 0.036 Uiso calc R 1 . .
C C14 0.08046(9) 0.3082(3) 0.31032(6) 0.0262(4) Uani d . 1 . .
H H14 0.0557 0.1874 0.3312 0.031 Uiso calc R 1 . .

loop_
_atom_site_aniso_label
_atom_site_aniso_U_11
_atom_site_aniso_U_22
_atom_site_aniso_U_33
_atom_site_aniso_U_12
_atom_site_aniso_U_13
_atom_site_aniso_U_23
F1 0.0481(6) 0.0388(7) 0.0325(6) -0.0077(5) 0.0028(4) 0.0079(4)
F2 0.0557(7) 0.0463(7) 0.0206(5) 0.0059(5) -0.0013(4) -0.0034(4)
O1 0.0296(6) 0.0255(6) 0.0315(6) 0.0052(4) -0.0016(4) 0.0006(4)
O2 0.0294(6) 0.0246(6) 0.0305(6) 0.0059(4) -0.0002(4) -0.0033(4)
N1 0.0215(6) 0.0225(7) 0.0211(7) 0.0022(5) -0.0005(4) -0.0009(5)
C1 0.0179(7) 0.0223(8) 0.0262(8) -0.0003(6) 0.0012(5) -0.0009(6)
C2 0.0189(7) 0.0235(8) 0.0247(8) -0.0018(6) 0.0008(6) -0.0007(6)
C3 0.0241(7) 0.0277(9) 0.0313(8) -0.0013(6) 0.0036(6) -0.0033(7)
C4 0.0322(8) 0.0381(10) 0.0242(8) -0.0065(7) 0.0071(6) -0.0039(7)
C5 0.0334(8) 0.0366(10) 0.0242(8) -0.0064(7) 0.0018(6) 0.0054(7)
C6 0.0273(8) 0.0272(8) 0.0282(8) -0.0022(7) 0.0012(6) 0.0048(6)
C7 0.0198(7) 0.0217(8) 0.0260(8) -0.0027(6) 0.0018(6) -0.0007(6)
C8 0.0188(7) 0.0208(8) 0.0257(8) -0.0012(5) -0.0009(6) 0.0003(6)
C9 0.0194(7) 0.0265(8) 0.0236(8) 0.0034(6) -0.0015(5) -0.0016(6)
C10 0.0235(7) 0.0249(8) 0.0270(8) -0.0010(6) -0.0021(6) -0.0007(6)
C11 0.0254(7) 0.0289(9) 0.0287(8) 0.0021(6) 0.0025(6) 0.0061(7)
C12 0.0293(8) 0.0344(9) 0.0217(8) 0.0080(7) -0.0011(6) -0.0024(6)
C13 0.0301(8) 0.0289(9) 0.0300(8) 0.0032(7) -0.0042(6) -0.0070(7)
C14 0.0248(7) 0.0248(8) 0.0289(8) 0.0006(6) -0.0001(6) -0.0007(6)

loop_
_atom_type_symbol
_atom_type_description
_atom_type_scat_dispersion_real
_atom_type_scat_dispersion_imag
_atom_type_scat_source
C C 0.0033 0.0016 'International Tables Vol C Tables 4.2.6.8 and 6.1.1.4'
H H 0.0000 0.0000 'International Tables Vol C Tables 4.2.6.8 and 6.1.1.4'
N N 0.0061 0.0033 'International Tables Vol C Tables 4.2.6.8 and 6.1.1.4'
O O 0.0106 0.0060 'International Tables Vol C Tables 4.2.6.8 and 6.1.1.4'
F F 0.0171 0.0103 'International Tables Vol C Tables 4.2.6.8 and 6.1.1.4'

loop_
_geom_angle_atom_site_label_1
_geom_angle_atom_site_label_2
_geom_angle_atom_site_label_3
_geom_angle_site_symmetry_1
_geom_angle_site_symmetry_3
_geom_angle
_geom_angle_publ_flag
C1 N1 C8 . . 111.94(12) ?
C1 N1 C9 . . 125.04(12) ?
C8 N1 C9 . . 122.80(12) ?
O1 C1 N1 . . 125.29(13) ?
O1 C1 C2 . . 129.18(13) ?
N1 C1 C2 . . 105.51(12) ?
C3 C2 C7 . . 121.30(14) ?
C3 C2 C1 . . 130.35(14) ?
C7 C2 C1 . . 108.34(12) ?
C2 C3 C4 . . 117.29(15) ?
C2 C3 H3 . . 121.4 ?
C4 C3 H3 . . 121.4 ?
C5 C4 C3 . . 121.32(14) ?
C5 C4 H4 . . 119.3 ?
C3 C4 H4 . . 119.3 ?
C4 C5 C6 . . 121.00(15) ?
C4 C5 H5 . . 119.5 ?
C6 C5 H5 . . 119.5 ?
C7 C6 C5 . . 117.33(15) ?
C7 C6 H6 . . 121.3 ?
C5 C6 H6 . . 121.3 ?
C6 C7 C2 . . 121.76(14) ?
C6 C7 C8 . . 129.48(14) ?
C2 C7 C8 . . 108.76(12) ?
O2 C8 N1 . . 125.03(13) ?
O2 C8 C7 . . 129.63(13) ?
N1 C8 C7 . . 105.34(12) ?
C14 C9 C10 . . 121.58(15) ?
C14 C9 N1 . . 118.96(14) ?
C10 C9 N1 . . 119.44(13) ?
C11 C10 C9 . . 117.63(14) ?
C11 C10 H10 . . 121.2 ?
C9 C10 H10 . . 121.2 ?
F1 C11 C10 . . 120.55(14) ?
F1 C11 C12 . . 118.25(14) ?
C10 C11 C12 . . 121.19(14) ?
F2 C12 C13 . . 120.28(14) ?
F2 C12 C11 . . 118.50(14) ?
C13 C12 C11 . . 121.21(14) ?
C12 C13 C14 . . 118.75(14) ?
C12 C13 H13 . . 120.6 ?
C14 C13 H13 . . 120.6 ?
C9 C14 C13 . . 119.63(14) ?
C9 C14 H14 . . 120.2 ?
C13 C14 H14 . . 120.2 ?

loop_
_geom_bond_atom_site_label_1
_geom_bond_atom_site_label_2
_geom_bond_site_symmetry_2
_geom_bond_distance
_geom_bond_publ_flag
F1 C11 . 1.3486(18) ?
F2 C12 . 1.3507(17) ?
O1 C1 . 1.2088(17) ?
O2 C8 . 1.2051(18) ?
N1 C1 . 1.4032(18) ?
N1 C8 . 1.4139(18) ?
N1 C9 . 1.4257(19) ?
C1 C2 . 1.4923(19) ?
C2 C3 . 1.383(2) ?
C2 C7 . 1.388(2) ?
C3 C4 . 1.394(2) ?
C3 H3 . 0.9500 ?
C4 C5 . 1.390(3) ?
C4 H4 . 0.9500 ?
C5 C6 . 1.394(2) ?
C5 H5 . 0.9500 ?
C6 C7 . 1.380(2) ?
C6 H6 . 0.9500 ?
C7 C8 . 1.484(2) ?
C9 C14 . 1.385(2) ?
C9 C10 . 1.391(2) ?
C10 C11 . 1.379(2) ?
C10 H10 . 0.9500 ?
C11 C12 . 1.378(2) ?
C12 C13 . 1.371(2) ?
C13 C14 . 1.394(2) ?
C13 H13 . 0.9500 ?
C14 H14 . 0.9500 ?

loop_
_geom_hbond_atom_site_label_D
_geom_hbond_atom_site_label_H
_geom_hbond_atom_site_label_A
_geom_hbond_site_symmetry_A
_geom_hbond_distance_DH
_geom_hbond_distance_HA
_geom_hbond_distance_DA
_geom_hbond_angle_DHA
_geom_hbond_publ_flag
C4 H4 F2 7_576 0.95 2.47 3.317(2) 149 yes
C5 H5 F2 7_566 0.95 2.54 3.321(2) 139 yes

loop_
_geom_torsion_atom_site_label_1
_geom_torsion_atom_site_label_2
_geom_torsion_atom_site_label_3
_geom_torsion_atom_site_label_4
_geom_torsion_site_symmetry_1
_geom_torsion_site_symmetry_2
_geom_torsion_site_symmetry_3
_geom_torsion_site_symmetry_4
_geom_torsion
_geom_torsion_publ_flag
C8 N1 C1 O1 . . . . 178.83(13) ?
C9 N1 C1 O1 . . . . 4.1(2) ?
C8 N1 C1 C2 . . . . -2.26(14) ?
C9 N1 C1 C2 . . . . -177.01(12) ?
O1 C1 C2 C3 . . . . 0.4(3) ?
N1 C1 C2 C3 . . . . -178.49(14) ?
O1 C1 C2 C7 . . . . 179.19(14) ?
N1 C1 C2 C7 . . . . 0.34(15) ?
C7 C2 C3 C4 . . . . -0.1(2) ?
C1 C2 C3 C4 . . . . 178.61(14) ?
C2 C3 C4 C5 . . . . -0.2(2) ?
C3 C4 C5 C6 . . . . 0.3(2) ?
C4 C5 C6 C7 . . . . 0.0(2) ?
C5 C6 C7 C2 . . . . -0.4(2) ?
C5 C6 C7 C8 . . . . 179.47(14) ?
C3 C2 C7 C6 . . . . 0.4(2) ?
C1 C2 C7 C6 . . . . -178.56(13) ?
C3 C2 C7 C8 . . . . -179.47(13) ?
C1 C2 C7 C8 . . . . 1.58(16) ?
C1 N1 C8 O2 . . . . -176.48(13) ?
C9 N1 C8 O2 . . . . -1.6(2) ?
C1 N1 C8 C7 . . . . 3.18(14) ?
C9 N1 C8 C7 . . . . 178.07(12) ?
C6 C7 C8 O2 . . . . -3.1(3) ?
C2 C7 C8 O2 . . . . 176.76(14) ?
C6 C7 C8 N1 . . . . 177.27(14) ?
C2 C7 C8 N1 . . . . -2.88(15) ?
C1 N1 C9 C14 . . . . -127.38(15) ?
C8 N1 C9 C14 . . . . 58.42(17) ?
C1 N1 C9 C10 . . . . 54.38(18) ?
C8 N1 C9 C10 . . . . -119.82(15) ?
C14 C9 C10 C11 . . . . -0.1(2) ?
N1 C9 C10 C11 . . . . 178.06(12) ?
C9 C10 C11 F1 . . . . -179.79(12) ?
C9 C10 C11 C12 . . . . -0.7(2) ?
F1 C11 C12 F2 . . . . 0.6(2) ?
C10 C11 C12 F2 . . . . -178.55(13) ?
F1 C11 C12 C13 . . . . -179.79(13) ?
C10 C11 C12 C13 . . . . 1.1(2) ?
F2 C12 C13 C14 . . . . 179.01(13) ?
C11 C12 C13 C14 . . . . -0.6(2) ?
C10 C9 C14 C13 . . . . 0.6(2) ?
N1 C9 C14 C13 . . . . -177.63(12) ?
C12 C13 C14 C9 . . . . -0.2(2) ?

loop_
_cod_related_entry_id
_cod_related_entry_database
_cod_related_entry_code
1 ChemSpider 24745390
